data_1539773
loop_
_publ_author_name
'Dewalsky, M.V.'
'Jeitschko, W.'

_publ_section_title
;
 Preparation, physical properties and crystal structure of Mo Ni P8 and W
 Ni P8
;
_journal_name_full 'Acta Chemica Scandinavica (43,1989-)'
_journal_page_first 828
_journal_page_last 832
_journal_volume 45
_journal_year 1991
_chemical_formula_sum 'Mo Ni P8'
_space_group_IT_number 163
_symmetry_space_group_name_Hall '-P 3 2c'
_symmetry_space_group_name_H-M 'P -3 1 c'
_cell_angle_alpha 90
_cell_angle_beta 90
_cell_angle_gamma 120
_cell_formula_units_Z 2
_cell_length_a 6.222
_cell_length_b 6.222
_cell_length_c 8.73
_cell_volume 292.688
_citation_journal_id_ASTM ACHSE7
_cod_data_source_file Dewalsky_ACHSE7_1991_615.cif
_cod_data_source_block Mo1Ni1P8
_cod_original_formula_sum 'Mo1 Ni1 P8'
_cod_database_code 1539773

loop_
_symmetry_equiv_pos_as_xyz
x,y,z
-y,x-y,z
-x+y,-x,z
-y,-x,-z+1/2
x,x-y,-z+1/2
-x+y,y,-z+1/2
-x,-y,-z
y,-x+y,-z
x-y,x,-z
y,x,z-1/2
-x,-x+y,z-1/2
x-y,-y,z-1/2

loop_
_atom_site_label
_atom_site_type_symbol
_atom_site_fract_x
_atom_site_fract_y
_atom_site_fract_z
_atom_site_occupancy
_atom_site_U_iso_or_equiv
Mo1 Mo 0.6667 0.3333 0.25 1 0.0
Ni1 Ni 0 0 0 1 0.0
P1 P 0.3333 0.6667 0.03706 1 0.0
P2 P 0.0456 0.32135 0.15349 1 0.0
